data_7216680
loop_
_publ_author_name
'Zhao, Tingting'
'Zhang, Lirong'
'Wang, Dongmei'
'Li, Guanghua'
'Huo, Qisheng'
'Liu, Yunling'

_publ_section_title
;
 Rational design and synthesis of a series of 3D lanthanide metal--organic
 frameworks with different structures driven by reaction conditions
;
_journal_issue 44
_journal_name_full CrystEngComm
_journal_page_first 10181
_journal_paper_doi 10.1039/C4CE00858H
_journal_volume 16
_journal_year 2014
_chemical_formula_moiety 'C16 H14 K2 La2 N4 O21 S2'
_chemical_formula_sum 'C16 H14 K2 La2 N4 O21 S2'
_chemical_formula_weight 1018.45
_chemical_melting_point ?
_chemical_name_systematic
; 
 ? 
;
_space_group_IT_number 2
_symmetry_cell_setting triclinic
_symmetry_space_group_name_Hall '-P 1'
_symmetry_space_group_name_H-M 'P -1'
_atom_sites_solution_hydrogens geom
_atom_sites_solution_primary direct
_atom_sites_solution_secondary difmap
_audit_creation_method SHELXL-97
_cell_angle_alpha 102.7690(10)
_cell_angle_beta 109.2740(10)
_cell_angle_gamma 111.5200(10)
_cell_formula_units_Z 1
_cell_length_a 8.2691(6)
_cell_length_b 10.3254(7)
_cell_length_c 10.9614(12)
_cell_measurement_reflns_used 2667
_cell_measurement_temperature 296(2)
_cell_measurement_theta_max 25.10
_cell_measurement_theta_min 2.14
_cell_volume 756.93(11)
_computing_cell_refinement 'Bruker SMART'
_computing_data_collection 'Bruker SMART'
_computing_data_reduction 'Bruker SAINT'
_computing_molecular_graphics SHELXP-97
_computing_publication_material SHELXTL
_computing_structure_refinement 'SHELXL-97 (Sheldrick, 1997)'
_computing_structure_solution 'SHELXS-97 (Sheldrick, 1990)'
_diffrn_ambient_temperature 296(2)
_diffrn_detector_area_resol_mean 9.00cm
_diffrn_measured_fraction_theta_full 0.990
_diffrn_measured_fraction_theta_max 0.990
_diffrn_measurement_device_type 'CCD area detector'
_diffrn_measurement_method 'phi and omega scans'
_diffrn_radiation_monochromator graphite
_diffrn_radiation_source 'fine-focus sealed tube'
_diffrn_radiation_type MoK\a
_diffrn_radiation_wavelength 0.71073
_diffrn_reflns_av_R_equivalents 0.0138
_diffrn_reflns_av_sigmaI/netI 0.0276
_diffrn_reflns_limit_h_max 4
_diffrn_reflns_limit_h_min -9
_diffrn_reflns_limit_k_max 12
_diffrn_reflns_limit_k_min -12
_diffrn_reflns_limit_l_max 13
_diffrn_reflns_limit_l_min -13
_diffrn_reflns_number 3887
_diffrn_reflns_theta_full 25.10
_diffrn_reflns_theta_max 25.10
_diffrn_reflns_theta_min 2.14
_diffrn_standards_decay_% none
_diffrn_standards_interval_count none
_diffrn_standards_interval_time none
_diffrn_standards_number none
_exptl_absorpt_coefficient_mu 3.292
_exptl_absorpt_correction_T_max 0.6147
_exptl_absorpt_correction_T_min 0.4738
_exptl_absorpt_correction_type empirical
_exptl_absorpt_process_details SADABS
_exptl_crystal_colour colourless
_exptl_crystal_density_diffrn 2.234
_exptl_crystal_density_meas ?
_exptl_crystal_density_method 'not measured'
_exptl_crystal_description block
_exptl_crystal_F_000 490
_exptl_crystal_size_max 0.26
_exptl_crystal_size_mid 0.24
_exptl_crystal_size_min 0.20
_refine_diff_density_max 0.962
_refine_diff_density_min -0.472
_refine_diff_density_rms 0.105
_refine_ls_extinction_method none
_refine_ls_goodness_of_fit_ref 1.092
_refine_ls_hydrogen_treatment none
_refine_ls_matrix_type full
_refine_ls_number_parameters 240
_refine_ls_number_reflns 2667
_refine_ls_number_restraints 20
_refine_ls_restrained_S_all 1.089
_refine_ls_R_factor_all 0.0261
_refine_ls_R_factor_gt 0.0234
_refine_ls_shift/su_max 0.002
_refine_ls_shift/su_mean 0.000
_refine_ls_structure_factor_coef Fsqd
_refine_ls_weighting_details 'calc w=1/[\s^2^(Fo^2^)+(0.0347P)^2^+0.7603P] where P=(Fo^2^+2Fc^2^)/3'
_refine_ls_weighting_scheme calc
_refine_ls_wR_factor_gt 0.0622
_refine_ls_wR_factor_ref 0.0637
_reflns_number_gt 2484
_reflns_number_total 2667
_reflns_threshold_expression >2sigma(I)
_cod_data_source_file c4ce00858h2.cif
_cod_data_source_block compound9
_cod_depositor_comments
;
The following automatic conversions were performed:

'_chemical_melting_point' value 'not measured' was changed to '?' -
the value is undefined or not given.

Automatic conversion script
Id: cif_fix_values 2281 2013-09-26 08:29:07Z andrius 

 Adding full bibliography for 7216672--7216683.cif.

The following automatic conversions were performed:

'_exptl_crystal_density_meas' value 'none' was changed to '?' - the
value is perceived as not measured.

Automatic conversion script
Id: cif_fix_values 3008 2015-01-20 13:52:24Z robertas 
;
_cod_original_sg_symbol_H-M P-1
_cod_database_code 7216680

loop_
_symmetry_equiv_pos_as_xyz
'x, y, z'
'-x, -y, -z'

loop_
_atom_site_label
_atom_site_type_symbol
_atom_site_fract_x
_atom_site_fract_y
_atom_site_fract_z
_atom_site_U_iso_or_equiv
_atom_site_adp_type
_atom_site_occupancy
_atom_site_symmetry_multiplicity
_atom_site_calc_flag
_atom_site_refinement_flags
La1 La 0.32712(3) 1.11038(2) 1.06812(2) 0.01749(9) Uani 1 1 d .
K1 K 0.35519(15) 1.41867(11) 0.81638(11) 0.0343(2) Uani 1 1 d D
S1 S 0.81260(17) 1.41475(15) 0.73250(14) 0.0368(3) Uani 1 1 d .
O1 O 0.6493(5) 1.1351(3) 1.0073(3) 0.0328(7) Uani 1 1 d .
O2 O 0.5415(4) 1.2981(3) 0.9921(3) 0.0299(7) Uani 1 1 d .
O3 O 0.9617(4) 1.1090(3) 0.9620(3) 0.0273(6) Uani 1 1 d .
O4 O 1.2222(4) 1.3097(3) 1.0014(3) 0.0274(6) Uani 1 1 d .
O5 O 0.5185(4) 1.3698(3) 1.2828(3) 0.0328(7) Uani 1 1 d .
O6 O 0.2411(4) 1.2040(3) 1.2619(3) 0.0326(7) Uani 1 1 d .
O7 O 0.5322(5) 1.0873(4) 1.2681(3) 0.0415(8) Uani 1 1 d .
O8 O 0.7377(5) 1.0282(4) 1.3971(4) 0.0445(9) Uani 1 1 d .
O9 O 0.1397(5) 0.9886(4) 0.8046(3) 0.0359(8) Uani 1 1 d D
N1 N 0.6715(5) 1.3558(4) 0.8035(4) 0.0288(8) Uani 1 1 d .
N2 N 0.9735(5) 1.3650(4) 0.8047(4) 0.0308(8) Uani 1 1 d .
C1 C 0.7431(6) 1.2922(4) 0.8847(4) 0.0213(8) Uani 1 1 d .
C2 C 0.9169(6) 1.2964(4) 0.8835(4) 0.0212(8) Uani 1 1 d .
C3 C 0.6397(5) 1.2373(4) 0.9674(4) 0.0209(8) Uani 1 1 d .
C4 C 1.0422(6) 1.2351(4) 0.9564(4) 0.0215(8) Uani 1 1 d .
C5 C 0.4236(6) 1.4331(5) 1.4617(4) 0.0277(9) Uani 1 1 d .
H5 H 0.3293 1.4005 1.4924 0.080 Uiso 1 1 calc .
C6 C 0.3942(6) 1.3312(5) 1.3279(4) 0.0260(9) Uani 1 1 d .
C7 C 0.4801(6) 1.0239(5) 1.4495(5) 0.0298(10) Uani 1 1 d .
H7 H 0.3754 1.0438 1.4273 0.080 Uiso 1 1 calc .
C8 C 0.5924(6) 1.0483(5) 1.3674(4) 0.0272(9) Uani 1 1 d .
O10 O 0.1505(6) 1.1967(5) 0.5676(5) 0.0719(13) Uani 1 1 d D
O11 O 1.0955(17) 1.6204(15) 1.6611(13) 0.039(3) Uani 0.30 1 d PU
O11' O 1.083(3) 1.562(2) 1.620(2) 0.045(5) Uani 0.20 1 d PU
H1A H 0.029(4) 1.200(4) 0.532(3) 0.080 Uiso 1 1 d D
H1B H 0.128(7) 1.109(2) 0.588(3) 0.080 Uiso 1 1 d D
H99 H 0.184(5) 0.978(5) 0.745(3) 0.035(13) Uiso 1 1 d D
H98 H 0.025(3) 0.919(4) 0.772(4) 0.032(13) Uiso 1 1 d D

loop_
_atom_site_aniso_label
_atom_site_aniso_U_11
_atom_site_aniso_U_22
_atom_site_aniso_U_33
_atom_site_aniso_U_23
_atom_site_aniso_U_13
_atom_site_aniso_U_12
La1 0.02090(14) 0.01792(13) 0.01863(13) 0.00934(9) 0.01124(10) 0.01081(10)
K1 0.0359(6) 0.0376(5) 0.0433(6) 0.0223(5) 0.0251(5) 0.0208(5)
S1 0.0372(7) 0.0545(7) 0.0528(7) 0.0429(6) 0.0313(6) 0.0327(6)
O1 0.051(2) 0.0289(16) 0.0472(19) 0.0259(15) 0.0369(17) 0.0281(15)
O2 0.0319(16) 0.0342(17) 0.0435(18) 0.0222(15) 0.0280(15) 0.0213(14)
O3 0.0290(16) 0.0233(15) 0.0364(17) 0.0177(13) 0.0171(14) 0.0137(13)
O4 0.0200(15) 0.0272(15) 0.0432(18) 0.0193(14) 0.0169(14) 0.0135(13)
O5 0.0365(18) 0.0265(15) 0.0271(16) 0.0066(13) 0.0182(14) 0.0058(14)
O6 0.0257(16) 0.0278(16) 0.0265(16) -0.0024(13) 0.0115(13) 0.0032(14)
O7 0.046(2) 0.067(2) 0.0357(18) 0.0359(18) 0.0235(16) 0.0368(19)
O8 0.040(2) 0.080(3) 0.045(2) 0.0397(19) 0.0286(17) 0.042(2)
O9 0.0270(18) 0.048(2) 0.0215(16) 0.0048(14) 0.0128(14) 0.0103(16)
N1 0.0285(19) 0.036(2) 0.039(2) 0.0243(18) 0.0202(17) 0.0217(17)
N2 0.031(2) 0.041(2) 0.044(2) 0.0311(19) 0.0249(18) 0.0247(18)
C1 0.023(2) 0.0197(19) 0.027(2) 0.0111(17) 0.0141(18) 0.0125(17)
C2 0.021(2) 0.0220(19) 0.030(2) 0.0134(17) 0.0182(18) 0.0123(17)
C3 0.0177(19) 0.0172(19) 0.025(2) 0.0061(16) 0.0100(17) 0.0069(16)
C4 0.029(2) 0.024(2) 0.021(2) 0.0123(17) 0.0160(18) 0.0156(18)
C5 0.033(2) 0.029(2) 0.022(2) 0.0088(17) 0.0138(18) 0.0151(18)
C6 0.032(2) 0.024(2) 0.023(2) 0.0089(18) 0.0112(19) 0.0142(19)
C7 0.030(2) 0.043(3) 0.030(2) 0.020(2) 0.017(2) 0.024(2)
C8 0.029(2) 0.035(2) 0.021(2) 0.0130(18) 0.0114(18) 0.018(2)
O10 0.061(3) 0.056(3) 0.073(3) 0.019(2) 0.013(2) 0.023(2)
O11 0.039(3) 0.039(3) 0.040(3) 0.0146(15) 0.0190(16) 0.0179(17)
O11' 0.044(5) 0.045(5) 0.045(5) 0.017(2) 0.021(2) 0.021(2)

loop_
_atom_type_symbol
_atom_type_description
_atom_type_scat_dispersion_real
_atom_type_scat_dispersion_imag
_atom_type_scat_source
C C 0.0033 0.0016 'International Tables Vol C Tables 4.2.6.8 and 6.1.1.4'
H H 0.0000 0.0000 'International Tables Vol C Tables 4.2.6.8 and 6.1.1.4'
N N 0.0061 0.0033 'International Tables Vol C Tables 4.2.6.8 and 6.1.1.4'
O O 0.0106 0.0060 'International Tables Vol C Tables 4.2.6.8 and 6.1.1.4'
S S 0.1246 0.1234 'International Tables Vol C Tables 4.2.6.8 and 6.1.1.4'
K K 0.2009 0.2494 'International Tables Vol C Tables 4.2.6.8 and 6.1.1.4'
La La -0.2871 2.4523 'International Tables Vol C Tables 4.2.6.8 and 6.1.1.4'

loop_
_geom_angle_atom_site_label_1
_geom_angle_atom_site_label_2
_geom_angle_atom_site_label_3
_geom_angle
_geom_angle_site_symmetry_1
_geom_angle_site_symmetry_3
O7 La1 O3 90.38(11) . 2_677
O7 La1 O9 142.58(12) . .
O3 La1 O9 79.55(10) 2_677 .
O7 La1 O6 75.68(11) . .
O3 La1 O6 73.54(9) 2_677 .
O9 La1 O6 133.22(10) . .
O7 La1 O1 69.12(11) . 2_677
O3 La1 O1 69.31(9) 2_677 2_677
O9 La1 O1 73.62(11) . 2_677
O6 La1 O1 127.62(10) . 2_677
O7 La1 O2 109.88(11) . .
O3 La1 O2 156.87(10) 2_677 .
O9 La1 O2 77.55(10) . .
O6 La1 O2 121.25(9) . .
O1 La1 O2 106.79(9) 2_677 .
O7 La1 O5 71.15(11) . .
O3 La1 O5 123.33(9) 2_677 .
O9 La1 O5 143.32(11) . .
O6 La1 O5 50.30(9) . .
O1 La1 O5 138.30(11) 2_677 .
O2 La1 O5 75.43(9) . .
O7 La1 O4 140.08(11) . 1_455
O3 La1 O4 109.10(9) 2_677 1_455
O9 La1 O4 76.63(11) . 1_455
O6 La1 O4 77.06(10) . 1_455
O1 La1 O4 149.98(10) 2_677 1_455
O2 La1 O4 62.27(9) . 1_455
O5 La1 O4 69.02(10) . 1_455
O7 La1 O3 138.45(10) . 1_455
O3 La1 O3 62.31(10) 2_677 1_455
O9 La1 O3 66.58(10) . 1_455
O6 La1 O3 67.13(9) . 1_455
O1 La1 O3 121.07(9) 2_677 1_455
O2 La1 O3 104.95(8) . 1_455
O5 La1 O3 97.15(9) . 1_455
O4 La1 O3 46.87(8) 1_455 1_455
O7 La1 O1 78.78(10) . .
O3 La1 O1 132.50(9) 2_677 .
O9 La1 O1 81.90(10) . .
O6 La1 O1 143.49(10) . .
O1 La1 O1 63.58(10) 2_677 .
O2 La1 O1 46.56(8) . .
O5 La1 O1 96.77(9) . .
O4 La1 O1 108.44(8) 1_455 .
O3 La1 O1 142.77(8) 1_455 .
O7 La1 C6 71.04(12) . .
O3 La1 C6 98.43(11) 2_677 .
O9 La1 C6 145.79(11) . .
O6 La1 C6 25.21(10) . .
O1 La1 C6 138.00(10) 2_677 .
O2 La1 C6 98.67(11) . .
O5 La1 C6 25.10(10) . .
O4 La1 C6 71.82(10) 1_455 .
O3 La1 C6 82.11(10) 1_455 .
O1 La1 C6 120.34(11) . .
O7 La1 C3 96.78(11) . .
O3 La1 C3 148.09(10) 2_677 .
O9 La1 C3 75.93(10) . .
O6 La1 C3 138.36(10) . .
O1 La1 C3 84.28(10) 2_677 .
O2 La1 C3 23.25(9) . .
O5 La1 C3 88.27(10) . .
O4 La1 C3 84.79(9) 1_455 .
O3 La1 C3 123.23(9) 1_455 .
O1 La1 C3 23.64(9) . .
C6 La1 C3 113.33(11) . .
O10 K1 O5 93.88(13) . 2_687
O10 K1 O2 152.48(13) . 2_687
O5 K1 O2 70.94(9) 2_687 2_687
O10 K1 O2 103.87(13) . .
O5 K1 O2 133.95(10) 2_687 .
O2 K1 O2 103.09(8) 2_687 .
O10 K1 O4 107.23(13) . 1_455
O5 K1 O4 153.43(10) 2_687 1_455
O2 K1 O4 83.15(9) 2_687 1_455
O2 K1 O4 56.90(8) . 1_455
O10 K1 N2 85.17(14) . 1_455
O5 K1 N2 110.64(10) 2_687 1_455
O2 K1 N2 79.36(10) 2_687 1_455
O2 K1 N2 112.90(9) . 1_455
O4 K1 N2 57.00(9) 1_455 1_455
O10 K1 N1 82.19(13) . .
O5 K1 N1 86.25(10) 2_687 .
O2 K1 N1 118.23(10) 2_687 .
O2 K1 N1 55.51(9) . .
O4 K1 N1 111.99(9) 1_455 .
N2 K1 N1 159.57(11) 1_455 .
O10 K1 O4 138.39(13) . 2_787
O5 K1 O4 61.45(9) 2_687 2_787
O2 K1 O4 54.11(8) 2_687 2_787
O2 K1 O4 77.92(8) . 2_787
O4 K1 O4 107.91(7) 1_455 2_787
N2 K1 O4 133.29(10) 1_455 2_787
N1 K1 O4 64.42(9) . 2_787
O10 K1 K1 154.52(12) . 2_687
O5 K1 K1 107.47(8) 2_687 2_687
O2 K1 K1 51.96(7) 2_687 2_687
O2 K1 K1 51.13(7) . 2_687
O4 K1 K1 57.53(7) 1_455 2_687
N2 K1 K1 99.62(8) 1_455 2_687
N1 K1 K1 85.43(8) . 2_687
O4 K1 K1 50.37(6) 2_787 2_687
O10 K1 La1 130.24(11) . 2_687
O5 K1 La1 36.60(6) 2_687 2_687
O2 K1 La1 36.94(6) 2_687 2_687
O2 K1 La1 115.30(7) . 2_687
O4 K1 La1 119.31(7) 1_455 2_687
N2 K1 La1 105.16(8) 1_455 2_687
N1 K1 La1 95.25(7) . 2_687
O4 K1 La1 38.94(5) 2_787 2_687
K1 K1 La1 72.94(3) 2_687 2_687
O10 K1 H1A 18.4(5) . .
O5 K1 H1A 91.8(10) 2_687 .
O2 K1 H1A 135.6(5) 2_687 .
O2 K1 H1A 117.3(8) . .
O4 K1 H1A 103.1(11) 1_455 .
N2 K1 H1A 68.8(7) 1_455 .
N1 K1 H1A 100.3(6) . .
O4 K1 H1A 148.7(10) 2_787 .
K1 K1 H1A 160.3(11) 2_687 .
La1 K1 H1A 124.6(9) 2_687 .
O10 K1 H1B 18.0(5) . .
O5 K1 H1B 111.0(6) 2_687 .
O2 K1 H1B 163.0(10) 2_687 .
O2 K1 H1B 87.6(6) . .
O4 K1 H1B 92.0(8) 1_455 .
N2 K1 H1B 84.4(11) 1_455 .
N1 K1 H1B 78.7(10) . .
O4 K1 H1B 142.3(11) 2_787 .
K1 K1 H1B 137.0(5) 2_687 .
La1 K1 H1B 147.6(6) 2_687 .
H1A K1 H1B 30.2(4) . .
N1 S1 N2 98.48(18) . .
C3 O1 La1 141.5(3) . 2_677
C3 O1 La1 88.0(2) . .
La1 O1 La1 116.42(10) 2_677 .
C3 O2 La1 101.7(2) . .
C3 O2 K1 132.8(3) . 2_687
La1 O2 K1 102.37(10) . 2_687
C3 O2 K1 125.0(3) . .
La1 O2 K1 116.67(10) . .
K1 O2 K1 76.91(8) 2_687 .
C4 O3 La1 152.0(3) . 2_677
C4 O3 La1 90.3(2) . 1_655
La1 O3 La1 117.69(10) 2_677 1_655
C4 O4 La1 99.5(2) . 1_655
C4 O4 K1 117.0(2) . 1_655
La1 O4 K1 114.57(10) 1_655 1_655
C4 O4 K1 158.4(3) . 2_787
La1 O4 K1 93.40(8) 1_655 2_787
K1 O4 K1 72.09(7) 1_655 2_787
C6 O5 La1 92.9(2) . .
C6 O5 K1 134.9(3) . 2_687
La1 O5 K1 105.85(10) . 2_687
C6 O6 La1 95.5(2) . .
C8 O7 La1 163.5(3) . .
La1 O9 H99 128(3) . .
La1 O9 H98 116(3) . .
H99 O9 H98 110.2(18) . .
C1 N1 S1 108.3(3) . .
C1 N1 K1 120.4(3) . .
S1 N1 K1 130.22(17) . .
C2 N2 S1 107.4(3) . .
C2 N2 K1 117.5(3) . 1_655
S1 N2 K1 134.76(18) . 1_655
N1 C1 C2 112.2(3) . .
N1 C1 C3 117.0(3) . .
C2 C1 C3 130.7(3) . .
N2 C2 C1 113.5(3) . .
N2 C2 C4 116.4(3) . .
C1 C2 C4 130.1(3) . .
O1 C3 O2 122.0(4) . .
O1 C3 C1 121.5(3) . .
O2 C3 C1 116.5(3) . .
O1 C3 La1 68.4(2) . .
O2 C3 La1 55.01(19) . .
C1 C3 La1 164.2(3) . .
O4 C4 O3 123.1(4) . .
O4 C4 C2 117.7(3) . .
O3 C4 C2 119.1(4) . .
O4 C4 La1 57.3(2) . 1_655
O3 C4 La1 66.0(2) . 1_655
C2 C4 La1 170.1(3) . 1_655
C5 C5 C6 122.9(5) 2_688 .
C5 C5 H5 118.5 2_688 .
C6 C5 H5 118.5 . .
O5 C6 O6 121.2(4) . .
O5 C6 C5 120.9(4) . .
O6 C6 C5 117.9(4) . .
O5 C6 La1 62.0(2) . .
O6 C6 La1 59.3(2) . .
C5 C6 La1 175.9(3) . .
C7 C7 C8 123.8(5) 2_678 .
C7 C7 H7 118.1 2_678 .
C8 C7 H7 118.1 . .
O8 C8 O7 122.8(4) . .
O8 C8 C7 120.0(4) . .
O7 C8 C7 117.2(4) . .
K1 O10 H1A 102.8(15) . .
K1 O10 H1B 103.4(16) . .
H1A O10 H1B 109(3) . .

loop_
_geom_bond_atom_site_label_1
_geom_bond_atom_site_label_2
_geom_bond_distance
_geom_bond_site_symmetry_2
La1 O7 2.411(3) .
La1 O3 2.475(3) 2_677
La1 O9 2.517(3) .
La1 O6 2.559(3) .
La1 O1 2.586(3) 2_677
La1 O2 2.600(3) .
La1 O5 2.620(3) .
La1 O4 2.661(3) 1_455
La1 O3 2.851(3) 1_455
La1 O1 2.890(3) .
La1 C6 2.963(4) .
La1 C3 3.107(4) .
K1 O10 2.627(5) .
K1 O5 2.677(3) 2_687
K1 O2 2.821(3) 2_687
K1 O2 2.854(3) .
K1 O4 2.857(3) 1_455
K1 N2 2.950(4) 1_455
K1 N1 2.955(4) .
K1 O4 3.129(3) 2_787
K1 K1 3.529(2) 2_687
K1 La1 4.2263(11) 2_687
K1 H1A 3.00(2) .
K1 H1B 2.99(2) .
S1 N1 1.620(4) .
S1 N2 1.627(4) .
O1 C3 1.247(5) .
O1 La1 2.586(3) 2_677
O2 C3 1.253(5) .
O2 K1 2.821(3) 2_687
O3 C4 1.253(5) .
O3 La1 2.475(3) 2_677
O3 La1 2.851(3) 1_655
O4 C4 1.248(5) .
O4 La1 2.661(3) 1_655
O4 K1 2.857(3) 1_655
O4 K1 3.129(3) 2_787
O5 C6 1.258(5) .
O5 K1 2.677(3) 2_687
O6 C6 1.268(5) .
O7 C8 1.256(5) .
O8 C8 1.244(5) .
O9 H99 0.852(10) .
O9 H98 0.842(10) .
N1 C1 1.329(5) .
N2 C2 1.327(5) .
N2 K1 2.950(4) 1_655
C1 C2 1.426(5) .
C1 C3 1.503(5) .
C2 C4 1.506(5) .
C4 La1 3.119(4) 1_655
C5 C5 1.309(9) 2_688
C5 C6 1.487(6) .
C5 H5 0.9300 .
C7 C7 1.303(9) 2_678
C7 C8 1.488(6) .
C7 H7 0.9300 .
O10 H1A 0.972(19) .
O10 H1B 0.950(19) .
O11 O11' 0.62(2) .

loop_
_geom_hbond_atom_site_label_D
_geom_hbond_atom_site_label_H
_geom_hbond_atom_site_label_A
_geom_hbond_distance_DH
_geom_hbond_distance_HA
_geom_hbond_distance_DA
_geom_hbond_angle_DHA
_geom_hbond_site_symmetry_A
O10 H1A O8 0.972(19) 2.12(3) 2.858(6) 132(3) 1_454
O10 H1B O8 0.950(19) 2.10(4) 2.851(6) 135(5) 2_677
